data_7155445
loop_
_publ_author_name
'Liu, Ping'
'Gao, Feng'
'Zhou, Lina'
'Chen, Yu'
'Chen, Zhijian'

_publ_section_title
;
 Tetrathienyl-functionalized red- and NIR-absorbing BODIPY dyes appending
 various peripheral substituents.
;
_journal_issue 6
_journal_name_full 'Organic &amp; biomolecular chemistry'
_journal_page_first 1393
_journal_page_last 1399
_journal_paper_doi 10.1039/c6ob02612e
_journal_volume 15
_journal_year 2017
_chemical_formula_moiety 'C36 H29 B F2 N2 S8'
_chemical_formula_sum 'C36 H29 B F2 N2 S8'
_chemical_formula_weight 794.90
_chemical_name_systematic
; 
 ? 
;
_space_group_IT_number 14
_symmetry_cell_setting monoclinic
_symmetry_space_group_name_Hall '-P 2ybc'
_symmetry_space_group_name_H-M 'P 1 21/c 1'
_atom_sites_solution_hydrogens geom
_atom_sites_solution_primary direct
_atom_sites_solution_secondary difmap
_audit_creation_method SHELXL-97
_audit_update_record
;
2016-11-30 deposited with the CCDC.
2017-01-10 downloaded from the CCDC.
;
_cell_angle_alpha 90.00
_cell_angle_beta 107.38(3)
_cell_angle_gamma 90.00
_cell_formula_units_Z 4
_cell_length_a 16.674(3)
_cell_length_b 11.067(2)
_cell_length_c 20.438(4)
_cell_measurement_reflns_used 8145
_cell_measurement_temperature 293(2)
_cell_measurement_theta_max 27.48
_cell_measurement_theta_min 3.07
_cell_volume 3599.3(13)
_computing_structure_refinement 'SHELXL-97 (Sheldrick, 1997)'
_computing_structure_solution 'SHELXS-97 (Sheldrick, 1990)'
_diffrn_ambient_temperature 293(2)
_diffrn_measured_fraction_theta_full 0.987
_diffrn_measured_fraction_theta_max 0.987
_diffrn_measurement_device_type 'SuperNova, Single source at offset), Eos'
_diffrn_measurement_method '\w scans'
_diffrn_radiation_monochromator graphite
_diffrn_radiation_source 'fine-focus sealed tube'
_diffrn_radiation_type MoK\a
_diffrn_radiation_wavelength 0.71073
_diffrn_reflns_av_R_equivalents 0.1379
_diffrn_reflns_av_sigmaI/netI 0.1150
_diffrn_reflns_limit_h_max 21
_diffrn_reflns_limit_h_min -21
_diffrn_reflns_limit_k_max 14
_diffrn_reflns_limit_k_min -14
_diffrn_reflns_limit_l_max 26
_diffrn_reflns_limit_l_min -26
_diffrn_reflns_number 33711
_diffrn_reflns_theta_full 27.48
_diffrn_reflns_theta_max 27.48
_diffrn_reflns_theta_min 3.07
_exptl_absorpt_coefficient_mu 0.538
_exptl_absorpt_correction_T_max 0.9237
_exptl_absorpt_correction_T_min 0.8773
_exptl_absorpt_correction_type multi-scan
_exptl_absorpt_process_details
'CrysAlisPro, Agilent Technologies, Version 1.171.35.15 (release 03-08-2011 CrysAlis171 .NET) (compiled Aug 3 2011,13:03:54) Empirical absorption correction using spherical harmonics, implemented in SCALE3 ABSPACK scaling algorithm.'
_exptl_crystal_colour green
_exptl_crystal_density_diffrn 1.467
_exptl_crystal_density_method 'not measured'
_exptl_crystal_description block
_exptl_crystal_F_000 1640
_exptl_crystal_size_max 0.25
_exptl_crystal_size_mid 0.20
_exptl_crystal_size_min 0.15
_refine_diff_density_max 0.525
_refine_diff_density_min -0.488
_refine_diff_density_rms 0.076
_refine_ls_extinction_method none
_refine_ls_goodness_of_fit_ref 1.039
_refine_ls_hydrogen_treatment mixed
_refine_ls_matrix_type full
_refine_ls_number_parameters 442
_refine_ls_number_reflns 8145
_refine_ls_number_restraints 0
_refine_ls_restrained_S_all 1.039
_refine_ls_R_factor_all 0.1643
_refine_ls_R_factor_gt 0.0801
_refine_ls_shift/su_max 0.000
_refine_ls_shift/su_mean 0.000
_refine_ls_structure_factor_coef Fsqd
_refine_ls_weighting_details 'calc w=1/[\s^2^(Fo^2^)+(0.1000P)^2^+0.0000P] where P=(Fo^2^+2Fc^2^)/3'
_refine_ls_weighting_scheme calc
_refine_ls_wR_factor_gt 0.1754
_refine_ls_wR_factor_ref 0.2165
_reflns_number_gt 4236
_reflns_number_total 8246
_reflns_threshold_expression >2sigma(I)
_cod_data_source_file c6ob02612e2.cif
_cod_data_source_block b
_cod_depositor_comments 'Adding full bibliography for 7155445.cif.'
_cod_original_cell_volume 3599.2(12)
_cod_original_sg_symbol_H-M 'P 21/c'
_cod_database_code 7155445

loop_
_symmetry_equiv_pos_as_xyz
'x, y, z'
'-x, y+1/2, -z+1/2'
'-x, -y, -z'
'x, -y-1/2, z-1/2'

loop_
_atom_site_label
_atom_site_type_symbol
_atom_site_fract_x
_atom_site_fract_y
_atom_site_fract_z
_atom_site_U_iso_or_equiv
_atom_site_adp_type
_atom_site_occupancy
_atom_site_symmetry_multiplicity
_atom_site_calc_flag
_atom_site_refinement_flags
S1 S 0.23237(9) 0.38542(17) 0.27652(10) 0.0751(6) Uani 1 1 d .
S2 S 0.04288(8) 0.40272(12) 0.20872(7) 0.0467(4) Uani 1 1 d .
S4 S 0.00518(12) 0.14087(14) -0.11949(9) 0.0685(5) Uani 1 1 d .
S3 S -0.05320(10) 0.24562(13) -0.00494(8) 0.0597(4) Uani 1 1 d .
S5 S -0.66428(8) 0.43095(13) 0.01988(8) 0.0508(4) Uani 1 1 d .
S6 S -0.85313(9) 0.46358(15) -0.01903(8) 0.0609(4) Uani 1 1 d .
S7 S -0.54242(9) 0.03136(13) -0.08738(7) 0.0490(4) Uani 1 1 d .
S8 S -0.58256(10) -0.11087(14) -0.21725(8) 0.0623(5) Uani 1 1 d .
F1 F -0.31693(17) 0.0853(3) 0.00521(16) 0.0516(8) Uani 1 1 d .
F2 F -0.30288(16) 0.2591(3) -0.04961(13) 0.0498(8) Uani 1 1 d .
N1 N -0.2360(2) 0.2480(3) 0.07158(18) 0.0331(9) Uani 1 1 d .
N2 N -0.3925(2) 0.2589(3) 0.02388(19) 0.0328(9) Uani 1 1 d .
C1 C 0.2057(4) 0.5055(7) 0.3212(4) 0.092(3) Uani 1 1 d .
H1A H 0.2558 0.5469 0.3469 0.138 Uiso 1 1 calc R
H1B H 0.1768 0.4752 0.3520 0.138 Uiso 1 1 calc R
H1C H 0.1698 0.5606 0.2893 0.138 Uiso 1 1 calc R
C2 C 0.1356(3) 0.3218(5) 0.2342(3) 0.0447(13) Uani 1 1 d .
C3 C 0.1228(3) 0.2061(5) 0.2126(3) 0.0563(16) Uani 1 1 d .
H3A H 0.1654 0.1486 0.2209 0.068 Uiso 1 1 calc R
C4 C 0.0388(3) 0.1817(5) 0.1764(3) 0.0512(14) Uani 1 1 d .
H4A H 0.0203 0.1057 0.1588 0.061 Uiso 1 1 calc R
C5 C -0.0131(3) 0.2785(4) 0.1692(2) 0.0359(11) Uani 1 1 d .
C6 C -0.1038(3) 0.2851(4) 0.1409(2) 0.0366(11) Uani 1 1 d .
C7 C -0.1595(3) 0.3397(4) 0.1690(2) 0.0392(12) Uani 1 1 d .
H7A H -0.1455 0.3844 0.2094 0.047 Uiso 1 1 calc R
C8 C -0.2418(3) 0.3166(4) 0.1263(2) 0.0338(11) Uani 1 1 d .
C9 C -0.1528(3) 0.2281(4) 0.0793(2) 0.0354(11) Uani 1 1 d .
C10 C -0.3185(3) 0.3563(4) 0.1319(2) 0.0341(11) Uani 1 1 d .
C11 C -0.3217(3) 0.4271(4) 0.1925(2) 0.0358(11) Uani 1 1 d .
C12 C -0.2904(3) 0.3794(5) 0.2582(2) 0.0433(12) Uani 1 1 d .
H12A H -0.2663 0.3029 0.2639 0.052 Uiso 1 1 calc R
C13 C -0.2944(3) 0.4429(5) 0.3144(2) 0.0461(13) Uani 1 1 d .
H13A H -0.2744 0.4082 0.3577 0.055 Uiso 1 1 calc R
C14 C -0.3280(3) 0.5588(5) 0.3076(3) 0.0464(13) Uani 1 1 d .
C15 C -0.3321(4) 0.6312(6) 0.3692(3) 0.074(2) Uani 1 1 d .
H15A H -0.3575 0.7082 0.3544 0.111 Uiso 1 1 calc R
H15B H -0.2763 0.6431 0.3995 0.111 Uiso 1 1 calc R
H15C H -0.3650 0.5882 0.3929 0.111 Uiso 1 1 calc R
C16 C -0.3578(3) 0.6057(5) 0.2429(3) 0.0507(14) Uani 1 1 d .
H16A H -0.3799 0.6835 0.2374 0.061 Uiso 1 1 calc R
C17 C -0.3563(3) 0.5411(5) 0.1853(3) 0.0458(13) Uani 1 1 d .
H17A H -0.3786 0.5745 0.1419 0.055 Uiso 1 1 calc R
C18 C -0.1227(3) 0.1698(4) 0.0279(2) 0.0368(11) Uani 1 1 d .
C19 C -0.0547(3) 0.1321(5) -0.0623(3) 0.0441(13) Uani 1 1 d .
C20 C -0.0246(4) 0.2830(5) -0.1584(3) 0.0717(19) Uani 1 1 d .
H20A H 0.0049 0.2976 -0.1915 0.107 Uiso 1 1 calc R
H20B H -0.0107 0.3451 -0.1240 0.107 Uiso 1 1 calc R
H20C H -0.0840 0.2837 -0.1809 0.107 Uiso 1 1 calc R
C21 C -0.1026(3) 0.0395(5) -0.0541(3) 0.0459(13) Uani 1 1 d .
H21A H -0.1094 -0.0313 -0.0797 0.055 Uiso 1 1 calc R
C22 C -0.1413(3) 0.0604(5) -0.0030(3) 0.0421(12) Uani 1 1 d .
H22A H -0.1765 0.0046 0.0087 0.051 Uiso 1 1 calc R
C23 C -0.3931(3) 0.3260(4) 0.0810(2) 0.0354(11) Uani 1 1 d .
C24 C -0.4763(3) 0.3493(4) 0.0774(2) 0.0393(12) Uani 1 1 d .
H24A H -0.4943 0.3933 0.1092 0.047 Uiso 1 1 calc R
C25 C -0.5279(3) 0.2958(4) 0.0185(2) 0.0340(11) Uani 1 1 d .
C26 C -0.6198(3) 0.3066(4) -0.0054(2) 0.0372(11) Uani 1 1 d .
C27 C -0.6794(3) 0.2337(6) -0.0428(3) 0.072(2) Uani 1 1 d .
H27A H -0.6680 0.1611 -0.0612 0.087 Uiso 1 1 calc R
C28 C -0.7616(4) 0.2769(6) -0.0518(4) 0.078(2) Uani 1 1 d .
H28A H -0.8093 0.2360 -0.0775 0.093 Uiso 1 1 calc R
C29 C -0.7646(3) 0.3808(5) -0.0205(3) 0.0459(13) Uani 1 1 d .
C30 C -0.8537(5) 0.4420(9) 0.0672(4) 0.109(3) Uani 1 1 d .
H30A H -0.9008 0.4839 0.0744 0.163 Uiso 1 1 calc R
H30B H -0.8025 0.4731 0.0980 0.163 Uiso 1 1 calc R
H30C H -0.8581 0.3573 0.0757 0.163 Uiso 1 1 calc R
C31 C -0.4743(3) 0.2397(4) -0.0135(2) 0.0346(11) Uani 1 1 d .
C32 C -0.4950(3) 0.1711(4) -0.0787(2) 0.0341(11) Uani 1 1 d .
C33 C -0.4798(3) 0.2001(5) -0.1373(2) 0.0455(13) Uani 1 1 d .
H33A H -0.4535 0.2721 -0.1422 0.055 Uiso 1 1 calc R
C34 C -0.5050(4) 0.1182(5) -0.1896(3) 0.0524(14) Uani 1 1 d .
H34A H -0.4984 0.1292 -0.2329 0.063 Uiso 1 1 calc R
C35 C -0.5406(3) 0.0193(5) -0.1708(2) 0.0401(12) Uani 1 1 d .
C36 C -0.6222(4) -0.0493(6) -0.3008(3) 0.077(2) Uani 1 1 d .
H36A H -0.6476 -0.1124 -0.3325 0.115 Uiso 1 1 calc R
H36B H -0.5770 -0.0136 -0.3141 0.115 Uiso 1 1 calc R
H36C H -0.6634 0.0113 -0.3010 0.115 Uiso 1 1 calc R
B1 B -0.3122(3) 0.2088(5) 0.0096(3) 0.0383(14) Uani 1 1 d .

loop_
_atom_site_aniso_label
_atom_site_aniso_U_11
_atom_site_aniso_U_22
_atom_site_aniso_U_33
_atom_site_aniso_U_23
_atom_site_aniso_U_13
_atom_site_aniso_U_12
S1 0.0395(8) 0.0936(13) 0.0887(13) -0.0350(10) 0.0137(8) -0.0130(8)
S2 0.0400(7) 0.0447(8) 0.0567(9) -0.0083(6) 0.0165(6) -0.0033(6)
S4 0.1017(13) 0.0508(10) 0.0801(11) 0.0026(8) 0.0685(10) 0.0117(8)
S3 0.0774(10) 0.0495(9) 0.0720(10) -0.0193(7) 0.0523(9) -0.0154(7)
S5 0.0406(7) 0.0469(8) 0.0633(9) -0.0105(7) 0.0134(7) 0.0030(6)
S6 0.0457(8) 0.0701(11) 0.0673(10) 0.0000(8) 0.0176(7) 0.0179(7)
S7 0.0637(9) 0.0469(8) 0.0411(7) -0.0042(6) 0.0226(7) -0.0102(7)
S8 0.0770(11) 0.0545(10) 0.0526(9) -0.0158(7) 0.0151(8) -0.0063(8)
F1 0.0422(16) 0.0404(18) 0.071(2) -0.0183(15) 0.0145(15) -0.0019(13)
F2 0.0434(16) 0.078(2) 0.0311(15) -0.0013(14) 0.0165(13) -0.0010(14)
N1 0.033(2) 0.040(2) 0.028(2) -0.0055(17) 0.0129(17) -0.0051(17)
N2 0.034(2) 0.035(2) 0.031(2) -0.0051(17) 0.0113(17) -0.0026(16)
C1 0.063(4) 0.089(5) 0.114(6) -0.045(5) 0.009(4) -0.012(4)
C2 0.029(2) 0.060(4) 0.045(3) -0.009(3) 0.012(2) -0.005(2)
C3 0.037(3) 0.060(4) 0.072(4) -0.019(3) 0.017(3) 0.011(3)
C4 0.042(3) 0.045(3) 0.067(4) -0.019(3) 0.017(3) -0.004(2)
C5 0.033(2) 0.044(3) 0.033(3) -0.008(2) 0.014(2) -0.004(2)
C6 0.034(2) 0.045(3) 0.033(3) -0.005(2) 0.012(2) 0.000(2)
C7 0.034(3) 0.050(3) 0.033(3) -0.005(2) 0.008(2) -0.004(2)
C8 0.035(2) 0.040(3) 0.030(2) -0.006(2) 0.015(2) -0.002(2)
C9 0.034(2) 0.040(3) 0.036(3) -0.004(2) 0.015(2) -0.004(2)
C10 0.038(3) 0.042(3) 0.026(2) 0.000(2) 0.014(2) 0.001(2)
C11 0.035(2) 0.045(3) 0.029(3) -0.005(2) 0.012(2) -0.002(2)
C12 0.042(3) 0.050(3) 0.039(3) -0.002(2) 0.014(2) -0.001(2)
C13 0.047(3) 0.060(4) 0.031(3) -0.004(2) 0.011(2) -0.012(3)
C14 0.042(3) 0.061(4) 0.039(3) -0.014(3) 0.016(2) -0.008(3)
C15 0.088(5) 0.085(5) 0.055(4) -0.036(3) 0.031(4) -0.006(4)
C16 0.056(3) 0.043(3) 0.058(4) -0.007(3) 0.024(3) 0.011(3)
C17 0.051(3) 0.045(3) 0.040(3) 0.002(2) 0.010(2) 0.008(2)
C18 0.030(2) 0.046(3) 0.036(3) -0.003(2) 0.014(2) 0.003(2)
C19 0.053(3) 0.046(3) 0.040(3) 0.000(2) 0.026(3) 0.009(2)
C20 0.106(5) 0.060(4) 0.060(4) 0.014(3) 0.042(4) 0.004(4)
C21 0.053(3) 0.042(3) 0.047(3) -0.012(2) 0.021(3) 0.002(2)
C22 0.037(3) 0.044(3) 0.052(3) -0.008(2) 0.023(2) -0.001(2)
C23 0.036(3) 0.041(3) 0.032(3) -0.007(2) 0.016(2) 0.001(2)
C24 0.041(3) 0.046(3) 0.037(3) -0.003(2) 0.020(2) 0.003(2)
C25 0.035(2) 0.038(3) 0.032(3) -0.006(2) 0.014(2) -0.001(2)
C26 0.035(2) 0.040(3) 0.038(3) -0.004(2) 0.012(2) 0.007(2)
C27 0.040(3) 0.081(5) 0.087(5) -0.045(4) 0.005(3) 0.013(3)
C28 0.040(3) 0.087(5) 0.099(5) -0.045(4) 0.009(3) -0.003(3)
C29 0.033(3) 0.057(4) 0.046(3) 0.001(3) 0.010(2) 0.006(2)
C30 0.092(5) 0.170(9) 0.078(5) 0.014(5) 0.046(4) 0.045(6)
C31 0.033(2) 0.041(3) 0.033(3) 0.003(2) 0.013(2) -0.004(2)
C32 0.032(2) 0.036(3) 0.035(3) -0.006(2) 0.010(2) -0.002(2)
C33 0.060(3) 0.047(3) 0.034(3) 0.006(2) 0.021(2) -0.011(3)
C34 0.074(4) 0.053(4) 0.033(3) 0.000(3) 0.021(3) -0.005(3)
C35 0.037(3) 0.052(3) 0.031(3) -0.006(2) 0.009(2) 0.004(2)
C36 0.089(5) 0.084(5) 0.046(4) -0.024(3) 0.003(3) 0.021(4)
B1 0.039(3) 0.045(4) 0.029(3) -0.011(3) 0.007(2) 0.000(3)

loop_
_atom_type_symbol
_atom_type_description
_atom_type_scat_dispersion_real
_atom_type_scat_dispersion_imag
_atom_type_scat_source
C C 0.0033 0.0016 'International Tables Vol C Tables 4.2.6.8 and 6.1.1.4'
H H 0.0000 0.0000 'International Tables Vol C Tables 4.2.6.8 and 6.1.1.4'
N N 0.0061 0.0033 'International Tables Vol C Tables 4.2.6.8 and 6.1.1.4'
S S 0.1246 0.1234 'International Tables Vol C Tables 4.2.6.8 and 6.1.1.4'
B B 0.0013 0.0007 'International Tables Vol C Tables 4.2.6.8 and 6.1.1.4'
F F 0.0171 0.0103 'International Tables Vol C Tables 4.2.6.8 and 6.1.1.4'

loop_
_geom_angle_atom_site_label_1
_geom_angle_atom_site_label_2
_geom_angle_atom_site_label_3
_geom_angle
C2 S1 C1 103.0(3)
C5 S2 C2 92.2(2)
C19 S4 C20 102.2(3)
C19 S3 C18 92.0(3)
C29 S5 C26 92.5(2)
C29 S6 C30 101.6(3)
C35 S7 C32 91.6(2)
C35 S8 C36 100.4(3)
C9 N1 C8 108.0(4)
C9 N1 B1 126.8(4)
C8 N1 B1 125.0(4)
C31 N2 C23 107.2(4)
C31 N2 B1 127.7(4)
C23 N2 B1 124.9(4)
S1 C1 H1A 109.5
S1 C1 H1B 109.5
H1A C1 H1B 109.5
S1 C1 H1C 109.5
H1A C1 H1C 109.5
H1B C1 H1C 109.5
C3 C2 S2 110.7(4)
C3 C2 S1 125.4(4)
S2 C2 S1 123.7(3)
C2 C3 C4 113.0(5)
C2 C3 H3A 123.5
C4 C3 H3A 123.5
C5 C4 C3 114.1(5)
C5 C4 H4A 122.9
C3 C4 H4A 122.9
C4 C5 C6 129.6(4)
C4 C5 S2 109.9(3)
C6 C5 S2 120.1(4)
C7 C6 C9 106.5(4)
C7 C6 C5 127.7(4)
C9 C6 C5 125.7(4)
C6 C7 C8 108.4(4)
C6 C7 H7A 125.8
C8 C7 H7A 125.8
N1 C8 C10 122.0(4)
N1 C8 C7 108.2(4)
C10 C8 C7 129.8(4)
N1 C9 C6 108.9(4)
N1 C9 C18 123.3(4)
C6 C9 C18 127.4(4)
C8 C10 C23 119.9(4)
C8 C10 C11 120.1(4)
C23 C10 C11 120.0(4)
C17 C11 C12 118.4(5)
C17 C11 C10 121.0(4)
C12 C11 C10 120.6(4)
C13 C12 C11 121.2(5)
C13 C12 H12A 119.4
C11 C12 H12A 119.4
C12 C13 C14 120.6(5)
C12 C13 H13A 119.7
C14 C13 H13A 119.7
C16 C14 C13 117.8(5)
C16 C14 C15 120.7(5)
C13 C14 C15 121.5(5)
C14 C15 H15A 109.5
C14 C15 H15B 109.5
H15A C15 H15B 109.5
C14 C15 H15C 109.5
H15A C15 H15C 109.5
H15B C15 H15C 109.5
C14 C16 C17 122.1(5)
C14 C16 H16A 118.9
C17 C16 H16A 118.9
C11 C17 C16 119.8(5)
C11 C17 H17A 120.1
C16 C17 H17A 120.1
C22 C18 C9 130.9(5)
C22 C18 S3 109.9(4)
C9 C18 S3 119.1(4)
C21 C19 S3 111.2(4)
C21 C19 S4 127.3(4)
S3 C19 S4 121.4(3)
S4 C20 H20A 109.5
S4 C20 H20B 109.5
H20A C20 H20B 109.5
S4 C20 H20C 109.5
H20A C20 H20C 109.5
H20B C20 H20C 109.5
C19 C21 C22 113.1(5)
C19 C21 H21A 123.5
C22 C21 H21A 123.5
C18 C22 C21 113.6(5)
C18 C22 H22A 123.2
C21 C22 H22A 123.2
N2 C23 C10 121.6(4)
N2 C23 C24 108.2(4)
C10 C23 C24 130.2(4)
C25 C24 C23 108.5(4)
C25 C24 H24A 125.7
C23 C24 H24A 125.7
C24 C25 C31 106.1(4)
C24 C25 C26 124.7(4)
C31 C25 C26 129.0(4)
C27 C26 C25 132.0(5)
C27 C26 S5 110.1(4)
C25 C26 S5 117.9(3)
C26 C27 C28 113.6(5)
C26 C27 H27A 123.2
C28 C27 H27A 123.2
C29 C28 C27 114.1(5)
C29 C28 H28A 123.0
C27 C28 H28A 123.0
C28 C29 S5 109.8(4)
C28 C29 S6 128.3(4)
S5 C29 S6 121.9(3)
S6 C30 H30A 109.5
S6 C30 H30B 109.5
H30A C30 H30B 109.5
S6 C30 H30C 109.5
H30A C30 H30C 109.5
H30B C30 H30C 109.5
N2 C31 C25 109.9(4)
N2 C31 C32 120.5(4)
C25 C31 C32 129.6(4)
C33 C32 C31 128.9(5)
C33 C32 S7 109.2(4)
C31 C32 S7 121.9(4)
C32 C33 C34 116.5(5)
C32 C33 H33A 121.7
C34 C33 H33A 121.7
C35 C34 C33 111.7(5)
C35 C34 H34A 124.1
C33 C34 H34A 124.1
C34 C35 S7 111.0(4)
C34 C35 S8 130.4(4)
S7 C35 S8 118.6(3)
S8 C36 H36A 109.5
S8 C36 H36B 109.5
H36A C36 H36B 109.5
S8 C36 H36C 109.5
H36A C36 H36C 109.5
H36B C36 H36C 109.5
F1 B1 F2 111.4(4)
F1 B1 N2 109.3(4)
F2 B1 N2 110.4(4)
F1 B1 N1 110.3(4)
F2 B1 N1 108.8(4)
N2 B1 N1 106.6(4)

loop_
_geom_bond_atom_site_label_1
_geom_bond_atom_site_label_2
_geom_bond_distance
S1 C2 1.736(5)
S1 C1 1.744(7)
S2 C5 1.721(5)
S2 C2 1.726(5)
S4 C19 1.752(5)
S4 C20 1.766(6)
S3 C19 1.713(5)
S3 C18 1.721(5)
S5 C29 1.722(5)
S5 C26 1.714(5)
S6 C29 1.745(5)
S6 C30 1.782(7)
S7 C35 1.719(5)
S7 C32 1.722(5)
S8 C35 1.752(5)
S8 C36 1.772(6)
F1 B1 1.370(6)
F2 B1 1.382(6)
N1 C9 1.368(6)
N1 C8 1.378(6)
N1 B1 1.563(6)
N2 C31 1.366(5)
N2 C23 1.387(5)
N2 B1 1.556(7)
C1 H1A 0.9600
C1 H1B 0.9600
C1 H1C 0.9600
C2 C3 1.350(7)
C3 C4 1.401(7)
C3 H3A 0.9300
C4 C5 1.358(7)
C4 H4A 0.9300
C5 C6 1.451(6)
C6 C7 1.370(7)
C6 C9 1.427(6)
C7 C8 1.412(6)
C7 H7A 0.9300
C8 C10 1.389(6)
C9 C18 1.444(6)
C10 C23 1.403(6)
C10 C11 1.481(6)
C11 C17 1.377(7)
C11 C12 1.390(6)
C12 C13 1.366(7)
C12 H12A 0.9300
C13 C14 1.391(7)
C13 H13A 0.9300
C14 C16 1.368(7)
C14 C15 1.511(7)
C15 H15A 0.9600
C15 H15B 0.9600
C15 H15C 0.9600
C16 C17 1.383(7)
C16 H16A 0.9300
C17 H17A 0.9300
C18 C22 1.358(7)
C19 C21 1.340(7)
C20 H20A 0.9600
C20 H20B 0.9600
C20 H20C 0.9600
C21 C22 1.402(7)
C21 H21A 0.9300
C22 H22A 0.9300
C23 C24 1.391(6)
C24 C25 1.385(6)
C24 H24A 0.9300
C25 C31 1.401(6)
C25 C26 1.467(6)
C26 C27 1.331(7)
C27 C28 1.409(8)
C27 H27A 0.9300
C28 C29 1.325(8)
C28 H28A 0.9300
C30 H30A 0.9600
C30 H30B 0.9600
C30 H30C 0.9600
C31 C32 1.483(6)
C32 C33 1.333(7)
C33 C34 1.369(7)
C33 H33A 0.9300
C34 C35 1.355(7)
C34 H34A 0.9300
C36 H36A 0.9600
C36 H36B 0.9600
C36 H36C 0.9600

loop_
_geom_torsion_atom_site_label_1
_geom_torsion_atom_site_label_2
_geom_torsion_atom_site_label_3
_geom_torsion_atom_site_label_4
_geom_torsion
C5 S2 C2 C3 0.3(5)
C5 S2 C2 S1 176.2(4)
C1 S1 C2 C3 -155.6(6)
C1 S1 C2 S2 29.1(5)
S2 C2 C3 C4 -0.7(7)
S1 C2 C3 C4 -176.5(4)
C2 C3 C4 C5 0.8(8)
C3 C4 C5 C6 -173.7(5)
C3 C4 C5 S2 -0.5(6)
C2 S2 C5 C4 0.1(4)
C2 S2 C5 C6 174.0(4)
C4 C5 C6 C7 131.3(6)
S2 C5 C6 C7 -41.2(7)
C4 C5 C6 C9 -44.3(8)
S2 C5 C6 C9 143.1(4)
C9 C6 C7 C8 0.5(6)
C5 C6 C7 C8 -175.9(5)
C9 N1 C8 C10 177.4(4)
B1 N1 C8 C10 1.3(7)
C9 N1 C8 C7 0.0(5)
B1 N1 C8 C7 -176.1(4)
C6 C7 C8 N1 -0.3(6)
C6 C7 C8 C10 -177.4(5)
C8 N1 C9 C6 0.3(5)
B1 N1 C9 C6 176.3(4)
C8 N1 C9 C18 -173.4(4)
B1 N1 C9 C18 2.5(7)
C7 C6 C9 N1 -0.5(6)
C5 C6 C9 N1 176.0(4)
C7 C6 C9 C18 172.9(5)
C5 C6 C9 C18 -10.6(8)
N1 C8 C10 C23 0.3(7)
C7 C8 C10 C23 177.1(5)
N1 C8 C10 C11 178.4(4)
C7 C8 C10 C11 -4.8(8)
C8 C10 C11 C17 121.7(5)
C23 C10 C11 C17 -60.2(7)
C8 C10 C11 C12 -58.9(6)
C23 C10 C11 C12 119.2(5)
C17 C11 C12 C13 0.7(7)
C10 C11 C12 C13 -178.8(4)
C11 C12 C13 C14 -1.8(8)
C12 C13 C14 C16 1.0(8)
C12 C13 C14 C15 -179.3(5)
C13 C14 C16 C17 0.8(8)
C15 C14 C16 C17 -178.9(5)
C12 C11 C17 C16 1.2(7)
C10 C11 C17 C16 -179.4(5)
C14 C16 C17 C11 -1.9(8)
N1 C9 C18 C22 -55.9(8)
C6 C9 C18 C22 131.5(6)
N1 C9 C18 S3 122.1(4)
C6 C9 C18 S3 -50.4(6)
C19 S3 C18 C22 2.8(4)
C19 S3 C18 C9 -175.7(4)
C18 S3 C19 C21 -2.9(4)
C18 S3 C19 S4 -179.8(3)
C20 S4 C19 C21 131.2(5)
C20 S4 C19 S3 -52.3(4)
S3 C19 C21 C22 2.2(6)
S4 C19 C21 C22 178.9(4)
C9 C18 C22 C21 176.1(5)
S3 C18 C22 C21 -2.1(5)
C19 C21 C22 C18 0.0(7)
C31 N2 C23 C10 176.9(4)
B1 N2 C23 C10 0.8(7)
C31 N2 C23 C24 -1.1(5)
B1 N2 C23 C24 -177.1(4)
C8 C10 C23 N2 -1.4(7)
C11 C10 C23 N2 -179.4(4)
C8 C10 C23 C24 176.1(5)
C11 C10 C23 C24 -2.0(8)
N2 C23 C24 C25 0.6(6)
C10 C23 C24 C25 -177.1(5)
C23 C24 C25 C31 0.0(6)
C23 C24 C25 C26 -176.0(5)
C24 C25 C26 C27 -152.2(7)
C31 C25 C26 C27 32.7(10)
C24 C25 C26 S5 24.9(7)
C31 C25 C26 S5 -150.2(4)
C29 S5 C26 C27 0.6(5)
C29 S5 C26 C25 -177.1(4)
C25 C26 C27 C28 177.5(6)
S5 C26 C27 C28 0.2(8)
C26 C27 C28 C29 -1.2(10)
C27 C28 C29 S5 1.6(8)
C27 C28 C29 S6 180.0(5)
C26 S5 C29 C28 -1.3(5)
C26 S5 C29 S6 -179.7(4)
C30 S6 C29 C28 109.0(7)
C30 S6 C29 S5 -72.9(5)
C23 N2 C31 C25 1.1(5)
B1 N2 C31 C25 177.0(4)
C23 N2 C31 C32 179.3(4)
B1 N2 C31 C32 -4.8(7)
C24 C25 C31 N2 -0.7(5)
C26 C25 C31 N2 175.2(5)
C24 C25 C31 C32 -178.7(5)
C26 C25 C31 C32 -2.9(9)
N2 C31 C32 C33 -65.3(7)
C25 C31 C32 C33 112.6(6)
N2 C31 C32 S7 112.6(4)
C25 C31 C32 S7 -69.6(6)
C35 S7 C32 C33 -0.7(4)
C35 S7 C32 C31 -178.9(4)
C31 C32 C33 C34 179.1(5)
S7 C32 C33 C34 1.0(6)
C32 C33 C34 C35 -0.9(7)
C33 C34 C35 S7 0.4(6)
C33 C34 C35 S8 -179.7(4)
C32 S7 C35 C34 0.2(4)
C32 S7 C35 S8 -179.8(3)
C36 S8 C35 C34 -32.5(6)
C36 S8 C35 S7 147.4(3)
C31 N2 B1 F1 -55.5(6)
C23 N2 B1 F1 119.8(5)
C31 N2 B1 F2 67.4(6)
C23 N2 B1 F2 -117.3(5)
C31 N2 B1 N1 -174.7(4)
C23 N2 B1 N1 0.6(6)
C9 N1 B1 F1 64.5(6)
C8 N1 B1 F1 -120.2(5)
C9 N1 B1 F2 -57.9(6)
C8 N1 B1 F2 117.3(5)
C9 N1 B1 N2 -176.9(4)
C8 N1 B1 N2 -1.7(6)
